data_4060524
loop_
_publ_author_name
'Liddle, Stephen T.'
'Arnold, Polly L.'

_publ_section_title
;
Synthesis of Heteroleptic Cerium(III) Anionic Amido-Tethered N-Heterocyclic 
Carbene Complexes
;
_journal_issue 11
_journal_name_full Organometallics
_journal_page_first 2597
_journal_page_last 2605
_journal_paper_doi 10.1021/om050061b
_journal_volume 24
_journal_year 2005
_chemical_formula_moiety 'C38 H84 Ce2 I2 N8 Si4'
_chemical_formula_sum 'C38 H84 Ce2 I2 N8 Si4'
_chemical_formula_weight 1299.53
_space_group_IT_number 2
_symmetry_cell_setting triclinic
_symmetry_space_group_name_Hall '-P 1'
_symmetry_space_group_name_H-M 'P -1'
_atom_sites_solution_hydrogens geom
_atom_sites_solution_primary direct
_atom_sites_solution_secondary difmap
_audit_creation_method 'enCIFer editing of SHELXL97 CIF output'
_cell_angle_alpha 70.256(2)
_cell_angle_beta 83.553(2)
_cell_angle_gamma 64.661(2)
_cell_formula_units_Z 1
_cell_length_a 11.1998(7)
_cell_length_b 11.5465(8)
_cell_length_c 12.7282(8)
_cell_measurement_reflns_used 6858
_cell_measurement_temperature 150(2)
_cell_measurement_theta_max 27.51
_cell_measurement_theta_min 2.20
_cell_volume 1399.17(16)
_computing_cell_refinement 'Bruker SAINT version 6.36a (Bruker, 2000)'
_computing_data_collection 'Bruker SMART version 5.625 (Bruker, 2001)'
_computing_data_reduction 'Bruker SAINT; Bruker SHELXTL (Bruker, 2001)'
_computing_molecular_graphics 'Bruker SHELXTL'
_computing_publication_material 'enCIFer(Allen et al.,2004);PLATON(Spek,2003)'
_computing_structure_refinement 'SHELXL-97 (Sheldrick, 1997)'
_computing_structure_solution 'Bruker SHELXTL'
_diffrn_ambient_temperature 150(2)
_diffrn_measured_fraction_theta_full 0.995
_diffrn_measured_fraction_theta_max 0.995
_diffrn_measurement_device_type 'Bruker SMART APEX CCD diffractometer'
_diffrn_measurement_method '\w rotation with narrow frames'
_diffrn_radiation_monochromator graphite
_diffrn_radiation_source 'normal-focus sealed tube'
_diffrn_radiation_type MoK\a
_diffrn_radiation_wavelength 0.71073
_diffrn_reflns_av_R_equivalents 0.0123
_diffrn_reflns_av_sigmaI/netI 0.0216
_diffrn_reflns_limit_h_max 13
_diffrn_reflns_limit_h_min -13
_diffrn_reflns_limit_k_max 13
_diffrn_reflns_limit_k_min -13
_diffrn_reflns_limit_l_max 15
_diffrn_reflns_limit_l_min -15
_diffrn_reflns_number 10058
_diffrn_reflns_theta_full 25.00
_diffrn_reflns_theta_max 25.00
_diffrn_reflns_theta_min 2.20
_diffrn_standards_decay_% 0
_diffrn_standards_interval_count .
_diffrn_standards_number 0
_exptl_absorpt_coefficient_mu 2.826
_exptl_absorpt_correction_T_max 0.7653
_exptl_absorpt_correction_T_min 0.6302
_exptl_absorpt_correction_type multi-scan
_exptl_absorpt_process_details '(SADABS; Bruker, 2001)'
_exptl_crystal_colour yellow
_exptl_crystal_density_diffrn 1.542
_exptl_crystal_density_method 'not measured'
_exptl_crystal_description block
_exptl_crystal_F_000 646
_exptl_crystal_size_max 0.18
_exptl_crystal_size_mid 0.11
_exptl_crystal_size_min 0.10
_refine_diff_density_max 0.866
_refine_diff_density_min -0.293
_refine_diff_density_rms 0.072
_refine_ls_extinction_method none
_refine_ls_goodness_of_fit_ref 1.047
_refine_ls_hydrogen_treatment constr
_refine_ls_matrix_type full
_refine_ls_number_parameters 256
_refine_ls_number_reflns 4914
_refine_ls_number_restraints 0
_refine_ls_restrained_S_all 1.047
_refine_ls_R_factor_all 0.0229
_refine_ls_R_factor_gt 0.0199
_refine_ls_shift/su_max 0.002
_refine_ls_shift/su_mean 0.000
_refine_ls_structure_factor_coef Fsqd
_refine_ls_weighting_details 'calc w=1/[\s^2^(Fo^2^)+(0.0225P)^2^+0.9798P] where P=(Fo^2^+2Fc^2^)/3'
_refine_ls_weighting_scheme calc
_refine_ls_wR_factor_gt 0.0470
_refine_ls_wR_factor_ref 0.0485
_reflns_number_gt 4472
_reflns_number_total 4914
_reflns_threshold_expression I>2\s(I)
_cod_depositor_comments
;
The following automatic conversions were performed:
'_symmetry_cell_setting' value 'Triclinic' changed to 'triclinic'
according to '/home/saulius/struct/CIF-dictionaries/cif_core.dic'
dictionary named 'cif_core.dic' version 2.4.1 from 2010-06-29.

Automatic conversion script
Id: cif_fix_enum 1527 2010-12-29 10:47:43Z saulius 
;
_cod_database_code 4060524

loop_
_symmetry_equiv_pos_as_xyz
'x, y, z'
'-x, -y, -z'

loop_
_atom_site_label
_atom_site_type_symbol
_atom_site_fract_x
_atom_site_fract_y
_atom_site_fract_z
_atom_site_U_iso_or_equiv
_atom_site_adp_type
_atom_site_occupancy
_atom_site_symmetry_multiplicity
_atom_site_calc_flag
_atom_site_refinement_flags
_atom_site_disorder_assembly
_atom_site_disorder_group
Ce1 Ce 0.545432(13) 0.657171(14) 0.325658(12) 0.02142(5) Uani 1 1 d . . .
I1 I 0.493811(18) 0.378429(17) 0.410103(15) 0.02989(6) Uani 1 1 d . . .
N1 N 0.3444(2) 0.7716(2) 0.24001(19) 0.0274(5) Uani 1 1 d . . .
N2 N 0.3846(2) 1.0146(2) 0.27360(18) 0.0282(5) Uani 1 1 d . . .
N3 N 0.5819(2) 0.9738(2) 0.31523(18) 0.0275(5) Uani 1 1 d . . .
C1 C 0.5047(3) 0.9105(3) 0.3099(2) 0.0247(6) Uani 1 1 d . . .
C2 C 0.3875(3) 1.1377(3) 0.2561(2) 0.0367(7) Uani 1 1 d . . .
H2A H 0.3155 1.2241 0.2305 0.044 Uiso 1 1 calc R . .
C3 C 0.5100(3) 1.1131(3) 0.2818(2) 0.0364(7) Uani 1 1 d . . .
H3A H 0.5419 1.1784 0.2779 0.044 Uiso 1 1 calc R . .
C4 C 0.7228(3) 0.9095(3) 0.3544(2) 0.0307(6) Uani 1 1 d . . .
C5 C 0.7743(3) 0.7565(3) 0.3897(3) 0.0374(7) Uani 1 1 d . . .
H5A H 0.7661 0.7301 0.3263 0.056 Uiso 1 1 calc R . .
H5B H 0.7225 0.7258 0.4512 0.056 Uiso 1 1 calc R . .
H5C H 0.8674 0.7150 0.4145 0.056 Uiso 1 1 calc R . .
C6 C 0.7302(3) 0.9513(3) 0.4546(3) 0.0445(8) Uani 1 1 d . . .
H6A H 0.6738 0.9236 0.5130 0.067 Uiso 1 1 calc R . .
H6B H 0.6997 1.0498 0.4312 0.067 Uiso 1 1 calc R . .
H6C H 0.8217 0.9073 0.4839 0.067 Uiso 1 1 calc R . .
C7 C 0.8024(3) 0.9586(4) 0.2593(3) 0.0472(8) Uani 1 1 d . . .
H7A H 0.7949 0.9321 0.1957 0.071 Uiso 1 1 calc R . .
H7B H 0.8954 0.9179 0.2841 0.071 Uiso 1 1 calc R . .
H7C H 0.7681 1.0574 0.2367 0.071 Uiso 1 1 calc R . .
C8 C 0.2625(3) 1.0064(3) 0.2541(3) 0.0368(7) Uani 1 1 d . . .
H8A H 0.2431 1.0403 0.1726 0.044 Uiso 1 1 calc R . .
H8B H 0.1889 1.0669 0.2877 0.044 Uiso 1 1 calc R . .
C9 C 0.2671(3) 0.8644(3) 0.3015(2) 0.0321(6) Uani 1 1 d . . .
H9A H 0.3038 0.8240 0.3792 0.038 Uiso 1 1 calc R . .
H9B H 0.1754 0.8721 0.3046 0.038 Uiso 1 1 calc R . .
C10 C 0.2695(3) 0.7625(3) 0.1572(3) 0.0365(7) Uani 1 1 d . . .
C11 C 0.1878(3) 0.9003(4) 0.0717(3) 0.0510(9) Uani 1 1 d . . .
H11A H 0.2456 0.9452 0.0355 0.077 Uiso 1 1 calc R . .
H11B H 0.1185 0.9568 0.1099 0.077 Uiso 1 1 calc R . .
H11C H 0.1471 0.8867 0.0152 0.077 Uiso 1 1 calc R . .
C12 C 0.1765(3) 0.6950(4) 0.2146(3) 0.0468(8) Uani 1 1 d . . .
H12A H 0.1105 0.7511 0.2551 0.070 Uiso 1 1 calc R . .
H12B H 0.2280 0.6053 0.2673 0.070 Uiso 1 1 calc R . .
H12C H 0.1318 0.6855 0.1582 0.070 Uiso 1 1 calc R . .
C13 C 0.3708(3) 0.6725(4) 0.0958(3) 0.0475(8) Uani 1 1 d . . .
H13A H 0.4268 0.7170 0.0536 0.071 Uiso 1 1 calc R . .
H13B H 0.3250 0.6569 0.0443 0.071 Uiso 1 1 calc R . .
H13C H 0.4258 0.5857 0.1500 0.071 Uiso 1 1 calc R . .
N4 N 0.7425(2) 0.5638(2) 0.23563(18) 0.0243(5) Uani 1 1 d . . .
Si1 Si 0.86712(7) 0.41572(8) 0.31040(7) 0.02944(17) Uani 1 1 d . . .
C14 C 0.8408(3) 0.3860(3) 0.4641(2) 0.0373(7) Uani 1 1 d . . .
H14A H 0.8489 0.4568 0.4849 0.056 Uiso 1 1 calc R . .
H14B H 0.9075 0.2973 0.5065 0.056 Uiso 1 1 calc R . .
H14C H 0.7524 0.3884 0.4810 0.056 Uiso 1 1 calc R . .
C15 C 0.8761(4) 0.2641(3) 0.2802(3) 0.0504(9) Uani 1 1 d . . .
H15A H 0.9117 0.2650 0.2062 0.076 Uiso 1 1 calc R . .
H15B H 0.7873 0.2666 0.2820 0.076 Uiso 1 1 calc R . .
H15C H 0.9340 0.1814 0.3368 0.076 Uiso 1 1 calc R . .
C16 C 1.0364(3) 0.4136(3) 0.2894(3) 0.0479(9) Uani 1 1 d . . .
H16A H 1.0349 0.4946 0.2997 0.072 Uiso 1 1 calc R . .
H16B H 1.0633 0.4126 0.2136 0.072 Uiso 1 1 calc R . .
H16C H 1.0994 0.3326 0.3438 0.072 Uiso 1 1 calc R . .
Si2 Si 0.74334(7) 0.64552(7) 0.09562(6) 0.02556(16) Uani 1 1 d . . .
C17 C 0.7196(3) 0.5522(3) 0.0101(3) 0.0403(7) Uani 1 1 d . . .
H17A H 0.7092 0.6067 -0.0691 0.060 Uiso 1 1 calc R . .
H17B H 0.6404 0.5356 0.0334 0.060 Uiso 1 1 calc R . .
H17C H 0.7969 0.4656 0.0214 0.060 Uiso 1 1 calc R . .
C18 C 0.6089(3) 0.8228(3) 0.0607(2) 0.0296(6) Uani 1 1 d . . .
H18A H 0.5891 0.8606 -0.0200 0.044 Uiso 1 1 calc R . .
H18B H 0.6385 0.8794 0.0838 0.044 Uiso 1 1 calc R . .
H18C H 0.5291 0.8207 0.1001 0.044 Uiso 1 1 calc R . .
C19 C 0.8968(3) 0.6723(3) 0.0469(3) 0.0386(7) Uani 1 1 d . . .
H19A H 0.8839 0.7291 -0.0317 0.058 Uiso 1 1 calc R . .
H19B H 0.9716 0.5847 0.0550 0.058 Uiso 1 1 calc R . .
H19C H 0.9151 0.7173 0.0921 0.058 Uiso 1 1 calc R . .

loop_
_atom_site_aniso_label
_atom_site_aniso_U_11
_atom_site_aniso_U_22
_atom_site_aniso_U_33
_atom_site_aniso_U_23
_atom_site_aniso_U_13
_atom_site_aniso_U_12
Ce1 0.01762(8) 0.02002(8) 0.02577(9) -0.00767(6) 0.00116(6) -0.00695(6)
I1 0.03679(11) 0.02597(10) 0.03073(11) -0.01132(8) 0.00424(8) -0.01559(8)
N1 0.0211(11) 0.0301(12) 0.0304(12) -0.0084(10) -0.0004(9) -0.0109(10)
N2 0.0291(12) 0.0228(11) 0.0262(12) -0.0087(9) 0.0026(9) -0.0047(10)
N3 0.0353(13) 0.0218(11) 0.0264(12) -0.0084(9) 0.0024(10) -0.0126(10)
C1 0.0280(14) 0.0241(13) 0.0194(13) -0.0081(11) 0.0034(10) -0.0083(11)
C2 0.0445(18) 0.0194(14) 0.0352(16) -0.0090(12) 0.0011(13) -0.0030(13)
C3 0.0496(19) 0.0219(14) 0.0361(17) -0.0092(12) 0.0015(14) -0.0135(13)
C4 0.0340(15) 0.0293(15) 0.0335(15) -0.0116(12) 0.0004(12) -0.0159(13)
C5 0.0295(15) 0.0308(16) 0.054(2) -0.0147(14) -0.0053(14) -0.0117(13)
C6 0.053(2) 0.0445(19) 0.0408(18) -0.0191(15) -0.0056(15) -0.0184(16)
C7 0.046(2) 0.054(2) 0.049(2) -0.0164(17) 0.0113(16) -0.0306(17)
C8 0.0255(15) 0.0300(15) 0.0441(18) -0.0129(13) -0.0032(13) 0.0000(12)
C9 0.0189(13) 0.0369(16) 0.0324(15) -0.0074(13) 0.0017(11) -0.0073(12)
C10 0.0287(15) 0.0443(18) 0.0383(17) -0.0101(14) -0.0044(13) -0.0179(14)
C11 0.047(2) 0.060(2) 0.044(2) -0.0040(17) -0.0153(16) -0.0255(18)
C12 0.0356(17) 0.061(2) 0.052(2) -0.0125(17) -0.0040(15) -0.0297(17)
C13 0.049(2) 0.062(2) 0.051(2) -0.0306(18) 0.0044(16) -0.0323(18)
N4 0.0194(11) 0.0247(11) 0.0287(12) -0.0100(9) 0.0035(9) -0.0087(9)
Si1 0.0220(4) 0.0246(4) 0.0338(4) -0.0062(3) 0.0043(3) -0.0058(3)
C14 0.0295(15) 0.0350(16) 0.0354(17) -0.0022(13) 0.0011(13) -0.0095(13)
C15 0.049(2) 0.0273(16) 0.064(2) -0.0168(16) 0.0072(17) -0.0059(15)
C16 0.0230(15) 0.051(2) 0.0459(19) 0.0047(16) 0.0012(13) -0.0088(14)
Si2 0.0237(4) 0.0256(4) 0.0270(4) -0.0100(3) 0.0037(3) -0.0094(3)
C17 0.0480(19) 0.0369(17) 0.0367(17) -0.0171(14) 0.0002(14) -0.0140(15)
C18 0.0295(14) 0.0262(14) 0.0291(15) -0.0066(12) 0.0010(11) -0.0099(12)
C19 0.0290(15) 0.0388(17) 0.0394(17) -0.0057(14) 0.0072(13) -0.0132(13)

loop_
_atom_type_symbol
_atom_type_description
_atom_type_scat_dispersion_real
_atom_type_scat_dispersion_imag
_atom_type_scat_source
C C 0.0033 0.0016 'International Tables Vol C Tables 4.2.6.8 and 6.1.1.4'
H H 0.0000 0.0000 'International Tables Vol C Tables 4.2.6.8 and 6.1.1.4'
N N 0.0061 0.0033 'International Tables Vol C Tables 4.2.6.8 and 6.1.1.4'
Si Si 0.0817 0.0704 'International Tables Vol C Tables 4.2.6.8 and 6.1.1.4'
I I -0.4742 1.8119 'International Tables Vol C Tables 4.2.6.8 and 6.1.1.4'
Ce Ce -0.2486 2.6331 'International Tables Vol C Tables 4.2.6.8 and 6.1.1.4'

loop_
_geom_angle_atom_site_label_1
_geom_angle_atom_site_label_2
_geom_angle_atom_site_label_3
_geom_angle
_geom_angle_site_symmetry_1
_geom_angle_site_symmetry_3
_geom_angle_publ_flag
N1 Ce1 N4 123.87(8) . . ?
N1 Ce1 C1 80.75(8) . . ?
N4 Ce1 C1 108.36(7) . . ?
N1 Ce1 C9 28.23(8) . . ?
N4 Ce1 C9 146.99(8) . . ?
C1 Ce1 C9 62.34(8) . . ?
N1 Ce1 I1 107.69(6) . 2_666 ?
N4 Ce1 I1 128.16(5) . 2_666 ?
C1 Ce1 I1 83.17(5) . 2_666 ?
C9 Ce1 I1 83.77(6) . 2_666 ?
N1 Ce1 I1 89.10(6) . . ?
N4 Ce1 I1 94.53(5) . . ?
C1 Ce1 I1 156.92(5) . . ?
C9 Ce1 I1 99.80(6) . . ?
I1 Ce1 I1 80.254(6) 2_666 . ?
Ce1 I1 Ce1 99.746(6) 2_666 . ?
C9 N1 C10 115.8(2) . . ?
C9 N1 Ce1 105.08(16) . . ?
C10 N1 Ce1 138.10(18) . . ?
C1 N2 C2 111.5(2) . . ?
C1 N2 C8 127.6(2) . . ?
C2 N2 C8 120.9(2) . . ?
C1 N3 C3 110.9(2) . . ?
C1 N3 C4 127.5(2) . . ?
C3 N3 C4 121.5(2) . . ?
N2 C1 N3 103.5(2) . . ?
N2 C1 Ce1 119.74(18) . . ?
N3 C1 Ce1 136.13(18) . . ?
C3 C2 N2 107.2(2) . . ?
C2 C3 N3 106.9(3) . . ?
N3 C4 C5 110.0(2) . . ?
N3 C4 C7 108.5(2) . . ?
C5 C4 C7 110.0(3) . . ?
N3 C4 C6 107.9(2) . . ?
C5 C4 C6 109.5(2) . . ?
C7 C4 C6 110.9(3) . . ?
N2 C8 C9 114.3(2) . . ?
N1 C9 C8 115.8(2) . . ?
N1 C9 Ce1 46.68(12) . . ?
C8 C9 Ce1 110.42(17) . . ?
N1 C10 C13 106.6(2) . . ?
N1 C10 C11 113.4(3) . . ?
C13 C10 C11 108.9(3) . . ?
N1 C10 C12 111.1(2) . . ?
C13 C10 C12 108.0(3) . . ?
C11 C10 C12 108.6(3) . . ?
Si2 N4 Si1 125.03(13) . . ?
Si2 N4 Ce1 116.02(11) . . ?
Si1 N4 Ce1 118.76(11) . . ?
N4 Si1 C16 114.62(13) . . ?
N4 Si1 C15 113.08(14) . . ?
C16 Si1 C15 106.66(16) . . ?
N4 Si1 C14 109.64(12) . . ?
C16 Si1 C14 104.94(15) . . ?
C15 Si1 C14 107.34(15) . . ?
N4 Si2 C17 111.22(13) . . ?
N4 Si2 C19 115.42(13) . . ?
C17 Si2 C19 106.91(15) . . ?
N4 Si2 C18 108.72(12) . . ?
C17 Si2 C18 110.77(14) . . ?
C19 Si2 C18 103.55(13) . . ?

loop_
_geom_bond_atom_site_label_1
_geom_bond_atom_site_label_2
_geom_bond_distance
_geom_bond_site_symmetry_2
_geom_bond_publ_flag
Ce1 N1 2.244(2) . ?
Ce1 N4 2.361(2) . ?
Ce1 C1 2.700(3) . ?
Ce1 C9 2.978(3) . ?
Ce1 I1 3.2500(3) 2_666 ?
Ce1 I1 3.3112(3) . ?
I1 Ce1 3.2500(3) 2_666 ?
N1 C9 1.459(3) . ?
N1 C10 1.475(4) . ?
N2 C1 1.359(3) . ?
N2 C2 1.376(4) . ?
N2 C8 1.465(4) . ?
N3 C1 1.369(3) . ?
N3 C3 1.386(3) . ?
N3 C4 1.488(4) . ?
C2 C3 1.332(4) . ?
C4 C5 1.518(4) . ?
C4 C7 1.519(4) . ?
C4 C6 1.530(4) . ?
C8 C9 1.524(4) . ?
C10 C13 1.523(4) . ?
C10 C11 1.536(4) . ?
C10 C12 1.538(4) . ?
N4 Si2 1.713(2) . ?
N4 Si1 1.713(2) . ?
Si1 C16 1.875(3) . ?
Si1 C15 1.876(3) . ?
Si1 C14 1.880(3) . ?
Si2 C17 1.876(3) . ?
Si2 C19 1.876(3) . ?
Si2 C18 1.885(3) . ?
